data_4108753
loop_
_publ_author_name
'Dongmei Liu'
'Li Dang'
'Yi Sun'
'Hoi-Shan Chan'
'Zhenyang Lin'
'Zuowei Xie'

_publ_section_title
;
 Hydrogen-Mediated Metal-Carbon to Metal-Boron Bond Conversion in
 Metal-Carboranyl Complexes
;
_journal_name_full 'Journal of the American Chemical Society'
_journal_page_first 16103
_journal_page_last 16110
_journal_paper_doi 10.1021/ja8067098
_journal_volume 130
_journal_year 2008
_chemical_formula_sum 'C64 H92 B20 K2 O4 P2 Ru2'
_chemical_formula_weight 1483.86
_chemical_name_systematic
; 
 ? 
;
_space_group_IT_number 2
_symmetry_cell_setting triclinic
_symmetry_space_group_name_Hall '-P 1'
_symmetry_space_group_name_H-M 'P -1'
_atom_sites_solution_hydrogens geom
_atom_sites_solution_primary direct
_atom_sites_solution_secondary difmap
_audit_creation_method SHELXL-97
_cell_angle_alpha 77.410(3)
_cell_angle_beta 68.633(2)
_cell_angle_gamma 78.164(3)
_cell_formula_units_Z 1
_cell_length_a 11.3040(15)
_cell_length_b 12.7372(16)
_cell_length_c 14.1634(18)
_cell_measurement_reflns_used 983
_cell_measurement_temperature 293(2)
_cell_measurement_theta_max 23.37
_cell_measurement_theta_min 2.73
_cell_volume 1835.6(4)
_computing_cell_refinement 'Bruker SMART'
_computing_data_collection 'Bruker SMART'
_computing_data_reduction 'Bruker SAINT'
_computing_molecular_graphics 'Bruker SHELXTL'
_computing_publication_material 'Bruker SHELXTL'
_computing_structure_refinement 'SHELXL-97 (Sheldrick, 1997)'
_computing_structure_solution 'SHELXS-97 (Sheldrick, 1990)'
_diffrn_ambient_temperature 293(2)
_diffrn_measured_fraction_theta_full 0.997
_diffrn_measured_fraction_theta_max 0.997
_diffrn_measurement_device_type 'CCD area detector'
_diffrn_measurement_method 'phi and omega scans'
_diffrn_radiation_monochromator graphite
_diffrn_radiation_source 'fine-focus sealed tube'
_diffrn_radiation_type MoK\a
_diffrn_radiation_wavelength 0.71073
_diffrn_reflns_av_R_equivalents 0.0307
_diffrn_reflns_av_sigmaI/netI 0.0615
_diffrn_reflns_limit_h_max 13
_diffrn_reflns_limit_h_min -10
_diffrn_reflns_limit_k_max 15
_diffrn_reflns_limit_k_min -10
_diffrn_reflns_limit_l_max 16
_diffrn_reflns_limit_l_min -14
_diffrn_reflns_number 10025
_diffrn_reflns_theta_full 25.00
_diffrn_reflns_theta_max 25.00
_diffrn_reflns_theta_min 1.56
_exptl_absorpt_coefficient_mu 0.613
_exptl_absorpt_correction_T_max 1.0000
_exptl_absorpt_correction_T_min 0.7915
_exptl_absorpt_correction_type sadabs
_exptl_crystal_colour pale-yellow
_exptl_crystal_density_diffrn 1.342
_exptl_crystal_density_meas 0
_exptl_crystal_description block
_exptl_crystal_F_000 764
_exptl_crystal_size_max 0.40
_exptl_crystal_size_mid 0.30
_exptl_crystal_size_min 0.20
_refine_diff_density_max 0.642
_refine_diff_density_min -0.293
_refine_diff_density_rms 0.074
_refine_ls_extinction_method none
_refine_ls_goodness_of_fit_ref 1.010
_refine_ls_hydrogen_treatment mixed
_refine_ls_matrix_type full
_refine_ls_number_parameters 428
_refine_ls_number_reflns 6434
_refine_ls_number_restraints 0
_refine_ls_restrained_S_all 1.010
_refine_ls_R_factor_all 0.0646
_refine_ls_R_factor_gt 0.0414
_refine_ls_shift/su_max 0.009
_refine_ls_shift/su_mean 0.001
_refine_ls_structure_factor_coef Fsqd
_refine_ls_weighting_details 'calc w=1/[\s^2^(Fo^2^)+(0.0456P)^2^+0.8934P] where P=(Fo^2^+2Fc^2^)/3'
_refine_ls_weighting_scheme calc
_refine_ls_wR_factor_gt 0.0917
_refine_ls_wR_factor_ref 0.1058
_reflns_number_gt 4892
_reflns_number_total 6434
_reflns_threshold_expression >2sigma(I)
_cod_data_source_file ja8067098_si_002_6.cif
_cod_data_source_block 7
_cod_database_code 4108753

loop_
_symmetry_equiv_pos_as_xyz
'x, y, z'
'-x, -y, -z'

loop_
_atom_site_label
_atom_site_type_symbol
_atom_site_fract_x
_atom_site_fract_y
_atom_site_fract_z
_atom_site_U_iso_or_equiv
_atom_site_adp_type
_atom_site_occupancy
_atom_site_symmetry_multiplicity
_atom_site_calc_flag
_atom_site_refinement_flags
Ru1 Ru 0.31888(3) 0.84644(3) 0.25547(2) 0.03424(11) Uani 1 1 d .
K1 K 0.18166(10) 0.83693(8) 0.51363(7) 0.0551(3) Uani 1 1 d .
P1 P 0.38204(10) 0.69941(8) 0.17820(7) 0.0363(2) Uani 1 1 d .
C1 C 0.0514(3) 0.9862(3) 0.2297(3) 0.0345(9) Uani 1 1 d .
C2 C 0.0624(4) 0.8828(3) 0.1792(3) 0.0382(9) Uani 1 1 d .
H2 H 0.1377 0.8750 0.1044 0.046 Uiso 1 1 calc R
C11 C 0.1515(4) 1.0675(3) 0.1753(3) 0.0420(10) Uani 1 1 d .
C12 C 0.1019(5) 1.1769(3) 0.2158(4) 0.0603(13) Uani 1 1 d .
H12A H 0.1649 1.2254 0.1816 0.091 Uiso 1 1 calc R
H12B H 0.0865 1.1652 0.2884 0.091 Uiso 1 1 calc R
H12C H 0.0235 1.2082 0.2027 0.091 Uiso 1 1 calc R
C13 C 0.1805(5) 1.0916(4) 0.0587(3) 0.0613(13) Uani 1 1 d .
H13A H 0.2420 1.1418 0.0284 0.092 Uiso 1 1 calc R
H13B H 0.1029 1.1227 0.0442 0.092 Uiso 1 1 calc R
H13C H 0.2148 1.0253 0.0305 0.092 Uiso 1 1 calc R
C14 C 0.2757(4) 1.0194(3) 0.1983(3) 0.0398(9) Uani 1 1 d .
C15 C 0.2980(4) 1.0122(3) 0.2933(3) 0.0434(10) Uani 1 1 d .
H15 H 0.2380 1.0341 0.3532 0.052 Uiso 1 1 calc R
C16 C 0.4273(4) 0.9658(3) 0.2799(4) 0.0528(11) Uani 1 1 d .
H16A H 0.4694 0.9531 0.3316 0.063 Uiso 1 1 calc R
C17 C 0.4859(4) 0.9465(4) 0.1782(4) 0.0560(12) Uani 1 1 d .
H17A H 0.5760 0.9174 0.1468 0.067 Uiso 1 1 calc R
C18 C 0.3938(4) 0.9798(3) 0.1274(3) 0.0488(11) Uani 1 1 d .
H18A H 0.4106 0.9801 0.0544 0.059 Uiso 1 1 calc R
C21 C 0.3431(4) 0.7115(3) 0.0599(3) 0.0377(9) Uani 1 1 d .
C22 C 0.3948(4) 0.7901(3) -0.0226(3) 0.0495(11) Uani 1 1 d .
H22A H 0.4533 0.8294 -0.0187 0.059 Uiso 1 1 calc R
C23 C 0.3613(5) 0.8109(4) -0.1095(3) 0.0604(13) Uani 1 1 d .
H23A H 0.3982 0.8630 -0.1640 0.072 Uiso 1 1 calc R
C24 C 0.2737(5) 0.7553(4) -0.1163(4) 0.0632(14) Uani 1 1 d .
H24A H 0.2495 0.7705 -0.1745 0.076 Uiso 1 1 calc R
C25 C 0.2221(5) 0.6770(4) -0.0366(4) 0.0640(13) Uani 1 1 d .
H25A H 0.1635 0.6383 -0.0411 0.077 Uiso 1 1 calc R
C26 C 0.2571(4) 0.6553(3) 0.0512(3) 0.0496(11) Uani 1 1 d .
H26A H 0.2216 0.6018 0.1048 0.060 Uiso 1 1 calc R
C31 C 0.5588(4) 0.6624(3) 0.1295(3) 0.0424(10) Uani 1 1 d .
C32 C 0.6264(4) 0.6691(3) 0.1920(4) 0.0523(11) Uani 1 1 d .
H32A H 0.5823 0.6919 0.2553 0.063 Uiso 1 1 calc R
C33 C 0.7580(5) 0.6425(4) 0.1616(4) 0.0650(14) Uani 1 1 d .
H33A H 0.8018 0.6459 0.2049 0.078 Uiso 1 1 calc R
C34 C 0.8245(5) 0.6108(4) 0.0667(5) 0.0713(16) Uani 1 1 d .
H34A H 0.9134 0.5943 0.0454 0.086 Uiso 1 1 calc R
C35 C 0.7593(5) 0.6036(4) 0.0041(4) 0.0662(14) Uani 1 1 d .
H35A H 0.8042 0.5820 -0.0596 0.079 Uiso 1 1 calc R
C36 C 0.6275(4) 0.6282(3) 0.0347(3) 0.0520(11) Uani 1 1 d .
H36A H 0.5842 0.6221 -0.0080 0.062 Uiso 1 1 calc R
C41 C 0.3360(4) 0.5646(3) 0.2470(3) 0.0400(9) Uani 1 1 d .
C42 C 0.2451(4) 0.5543(3) 0.3435(3) 0.0521(11) Uani 1 1 d .
H42A H 0.2091 0.6155 0.3754 0.063 Uiso 1 1 calc R
C43 C 0.2061(5) 0.4543(4) 0.3944(4) 0.0633(13) Uani 1 1 d .
H43A H 0.1439 0.4491 0.4593 0.076 Uiso 1 1 calc R
C44 C 0.2593(5) 0.3635(4) 0.3488(4) 0.0614(13) Uani 1 1 d .
H44A H 0.2340 0.2965 0.3830 0.074 Uiso 1 1 calc R
C45 C 0.3505(5) 0.3715(4) 0.2523(4) 0.0648(13) Uani 1 1 d .
H45A H 0.3862 0.3101 0.2209 0.078 Uiso 1 1 calc R
C46 C 0.3888(4) 0.4714(3) 0.2020(3) 0.0511(11) Uani 1 1 d .
H46A H 0.4508 0.4762 0.1370 0.061 Uiso 1 1 calc R
C51 C 0.0952(8) 0.5732(6) 0.6609(7) 0.131(3) Uani 1 1 d .
H51A H 0.1251 0.5024 0.6910 0.196 Uiso 1 1 calc R
H51B H 0.0600 0.5662 0.6106 0.196 Uiso 1 1 calc R
H51C H 0.0302 0.6096 0.7134 0.196 Uiso 1 1 calc R
C52 C 0.3100(9) 0.5888(6) 0.6270(8) 0.145(3) Uani 1 1 d .
H52A H 0.3367 0.5201 0.6012 0.173 Uiso 1 1 calc R
H52B H 0.2964 0.5728 0.7001 0.173 Uiso 1 1 calc R
C53 C 0.4122(8) 0.6505(7) 0.5802(7) 0.134(3) Uani 1 1 d .
H53A H 0.4757 0.6223 0.6139 0.161 Uiso 1 1 calc R
H53B H 0.4520 0.6387 0.5093 0.161 Uiso 1 1 calc R
C54 C 0.4841(8) 0.8196(7) 0.5516(7) 0.159(4) Uani 1 1 d .
H54A H 0.5485 0.7807 0.5804 0.239 Uiso 1 1 calc R
H54B H 0.4522 0.8880 0.5762 0.239 Uiso 1 1 calc R
H54C H 0.5209 0.8322 0.4781 0.239 Uiso 1 1 calc R
B3 B 0.1296(4) 0.8466(4) 0.2883(3) 0.0347(10) Uani 1 1 d .
B4 B 0.0019(4) 0.9515(4) 0.3574(3) 0.0369(10) Uani 1 1 d .
H4 H 0.0303 0.9907 0.4063 0.044 Uiso 1 1 calc R
B5 B -0.1068(5) 1.0272(4) 0.2945(4) 0.0481(12) Uani 1 1 d .
H5 H -0.1483 1.1119 0.3036 0.058 Uiso 1 1 calc R
B6 B -0.0645(5) 0.9837(4) 0.1763(4) 0.0482(12) Uani 1 1 d .
H6 H -0.0771 1.0384 0.1079 0.058 Uiso 1 1 calc R
B7 B 0.0246(5) 0.7701(4) 0.2653(4) 0.0427(11) Uani 1 1 d .
H7 H 0.0669 0.6867 0.2515 0.051 Uiso 1 1 calc R
B8 B -0.0206(4) 0.8137(4) 0.3853(3) 0.0409(11) Uani 1 1 d .
H8 H -0.0112 0.7598 0.4550 0.049 Uiso 1 1 calc R
B9 B -0.1548(5) 0.9172(4) 0.3940(4) 0.0490(13) Uani 1 1 d .
H9 H -0.2284 0.9300 0.4684 0.059 Uiso 1 1 calc R
B10 B -0.1949(5) 0.9355(5) 0.2802(4) 0.0541(14) Uani 1 1 d .
H10 H -0.2944 0.9587 0.2807 0.065 Uiso 1 1 calc R
B11 B -0.0820(5) 0.8458(4) 0.2004(4) 0.0511(13) Uani 1 1 d .
H11 H -0.1060 0.8108 0.1463 0.061 Uiso 1 1 calc R
B12 B -0.1405(5) 0.8035(5) 0.3354(4) 0.0528(13) Uani 1 1 d .
H12 H -0.2050 0.7413 0.3709 0.063 Uiso 1 1 calc R
O1 O 0.1953(5) 0.6321(3) 0.6148(4) 0.1081(15) Uani 1 1 d .
O2 O 0.3838(4) 0.7587(4) 0.5808(4) 0.1018(14) Uani 1 1 d .
H1 H 0.314(4) 0.758(3) 0.351(3) 0.065(13) Uiso 1 1 d .

loop_
_atom_site_aniso_label
_atom_site_aniso_U_11
_atom_site_aniso_U_22
_atom_site_aniso_U_33
_atom_site_aniso_U_23
_atom_site_aniso_U_13
_atom_site_aniso_U_12
Ru1 0.03394(18) 0.0379(2) 0.03069(17) -0.00754(13) -0.00774(13) -0.00803(13)
K1 0.0616(6) 0.0630(7) 0.0379(5) -0.0122(5) -0.0196(5) 0.0074(5)
P1 0.0393(6) 0.0363(6) 0.0324(5) -0.0053(4) -0.0103(4) -0.0063(4)
C1 0.040(2) 0.035(2) 0.0299(19) -0.0056(16) -0.0145(17) -0.0027(17)
C2 0.045(2) 0.039(2) 0.035(2) -0.0102(17) -0.0154(18) -0.0057(18)
C11 0.058(3) 0.032(2) 0.034(2) -0.0024(17) -0.0142(19) -0.0075(19)
C12 0.080(3) 0.036(3) 0.066(3) -0.007(2) -0.027(3) -0.007(2)
C13 0.082(4) 0.057(3) 0.039(2) 0.010(2) -0.018(2) -0.021(3)
C14 0.051(2) 0.029(2) 0.037(2) -0.0054(17) -0.0053(19) -0.0169(18)
C15 0.049(2) 0.042(2) 0.044(2) -0.0155(19) -0.013(2) -0.0121(19)
C16 0.047(3) 0.054(3) 0.069(3) -0.014(2) -0.024(2) -0.019(2)
C17 0.043(3) 0.058(3) 0.062(3) -0.013(2) -0.002(2) -0.022(2)
C18 0.057(3) 0.044(3) 0.040(2) -0.0042(19) -0.002(2) -0.023(2)
C21 0.042(2) 0.033(2) 0.035(2) -0.0112(17) -0.0090(18) -0.0007(17)
C22 0.066(3) 0.043(3) 0.039(2) -0.0068(19) -0.015(2) -0.012(2)
C23 0.093(4) 0.045(3) 0.040(2) -0.003(2) -0.023(3) -0.005(3)
C24 0.096(4) 0.047(3) 0.059(3) -0.008(2) -0.050(3) 0.005(3)
C25 0.079(4) 0.054(3) 0.076(3) -0.009(3) -0.047(3) -0.009(3)
C26 0.060(3) 0.044(3) 0.048(3) -0.004(2) -0.021(2) -0.011(2)
C31 0.042(2) 0.034(2) 0.049(2) -0.0043(18) -0.014(2) -0.0052(18)
C32 0.056(3) 0.042(3) 0.061(3) -0.004(2) -0.027(2) -0.004(2)
C33 0.057(3) 0.048(3) 0.097(4) 0.002(3) -0.042(3) -0.008(2)
C34 0.041(3) 0.045(3) 0.112(5) -0.004(3) -0.013(3) -0.005(2)
C35 0.057(3) 0.044(3) 0.080(4) -0.013(2) -0.001(3) -0.006(2)
C36 0.045(3) 0.047(3) 0.060(3) -0.017(2) -0.010(2) -0.003(2)
C41 0.042(2) 0.039(2) 0.038(2) -0.0013(18) -0.0152(18) -0.0060(18)
C42 0.057(3) 0.044(3) 0.049(3) -0.002(2) -0.014(2) -0.005(2)
C43 0.063(3) 0.057(3) 0.051(3) 0.004(2) -0.003(2) -0.014(2)
C44 0.063(3) 0.046(3) 0.070(3) 0.010(2) -0.021(3) -0.017(2)
C45 0.078(4) 0.036(3) 0.079(4) -0.006(2) -0.029(3) -0.005(2)
C46 0.056(3) 0.045(3) 0.048(3) -0.009(2) -0.010(2) -0.010(2)
C51 0.146(8) 0.087(5) 0.168(8) 0.002(5) -0.071(7) -0.025(5)
C52 0.129(8) 0.096(6) 0.193(10) 0.010(6) -0.069(7) 0.014(6)
C53 0.092(6) 0.118(7) 0.171(8) -0.017(6) -0.049(6) 0.036(5)
C54 0.093(6) 0.168(9) 0.204(10) 0.037(7) -0.061(6) -0.038(6)
B3 0.042(2) 0.035(2) 0.029(2) -0.0058(18) -0.0114(19) -0.0090(19)
B4 0.039(2) 0.046(3) 0.024(2) -0.0058(19) -0.0101(19) -0.003(2)
B5 0.046(3) 0.057(3) 0.042(3) -0.014(2) -0.021(2) 0.009(2)
B6 0.049(3) 0.061(3) 0.043(3) -0.012(2) -0.027(2) 0.001(2)
B7 0.046(3) 0.040(3) 0.044(3) -0.005(2) -0.016(2) -0.011(2)
B8 0.037(2) 0.047(3) 0.037(2) -0.003(2) -0.011(2) -0.011(2)
B9 0.034(3) 0.069(4) 0.040(3) -0.011(2) -0.010(2) -0.002(2)
B10 0.039(3) 0.079(4) 0.053(3) -0.017(3) -0.026(2) -0.002(3)
B11 0.047(3) 0.066(4) 0.049(3) -0.011(3) -0.022(2) -0.013(2)
B12 0.044(3) 0.067(4) 0.052(3) -0.011(3) -0.013(2) -0.020(3)
O1 0.111(4) 0.073(3) 0.132(4) 0.013(3) -0.051(3) -0.007(3)
O2 0.080(3) 0.109(4) 0.122(4) -0.006(3) -0.057(3) 0.006(3)

loop_
_atom_type_symbol
_atom_type_description
_atom_type_scat_dispersion_real
_atom_type_scat_dispersion_imag
_atom_type_scat_source
C C 0.0033 0.0016 'International Tables Vol C Tables 4.2.6.8 and 6.1.1.4'
H H 0.0000 0.0000 'International Tables Vol C Tables 4.2.6.8 and 6.1.1.4'
B B 0.0013 0.0007 'International Tables Vol C Tables 4.2.6.8 and 6.1.1.4'
P P 0.1023 0.0942 'International Tables Vol C Tables 4.2.6.8 and 6.1.1.4'
K K 0.2009 0.2494 'International Tables Vol C Tables 4.2.6.8 and 6.1.1.4'
Ru Ru -1.2594 0.8363 'International Tables Vol C Tables 4.2.6.8 and 6.1.1.4'
O O 0.0106 0.0060 'International Tables Vol C Tables 4.2.6.8 and 6.1.1.4'

loop_
_geom_angle_atom_site_label_1
_geom_angle_atom_site_label_2
_geom_angle_atom_site_label_3
_geom_angle
_geom_angle_site_symmetry_1
_geom_angle_site_symmetry_3
H1 Ru1 B3 88.9(15) . .
H1 Ru1 C14 146.4(14) . .
B3 Ru1 C14 83.79(16) . .
H1 Ru1 C15 111.0(15) . .
B3 Ru1 C15 95.23(16) . .
C14 Ru1 C15 37.86(14) . .
H1 Ru1 P1 81.1(14) . .
B3 Ru1 P1 95.53(12) . .
C14 Ru1 P1 132.13(10) . .
C15 Ru1 P1 163.90(11) . .
H1 Ru1 C18 158.2(15) . .
B3 Ru1 C18 111.65(17) . .
C14 Ru1 C18 37.30(14) . .
C15 Ru1 C18 61.58(15) . .
P1 Ru1 C18 103.18(11) . .
H1 Ru1 C16 100.6(15) . .
B3 Ru1 C16 131.08(16) . .
C14 Ru1 C16 62.15(16) . .
C15 Ru1 C16 36.55(14) . .
P1 Ru1 C16 133.24(12) . .
C18 Ru1 C16 60.73(16) . .
H1 Ru1 C17 121.8(15) . .
B3 Ru1 C17 145.27(18) . .
C14 Ru1 C17 61.72(16) . .
C15 Ru1 C17 60.52(16) . .
P1 Ru1 C17 104.41(12) . .
C18 Ru1 C17 36.44(15) . .
C16 Ru1 C17 35.65(15) . .
H1 Ru1 K1 44.5(14) . .
B3 Ru1 K1 73.50(12) . .
C14 Ru1 K1 102.20(10) . .
C15 Ru1 K1 71.15(11) . .
P1 Ru1 K1 123.59(3) . .
C18 Ru1 K1 132.67(11) . .
C16 Ru1 K1 80.33(12) . .
C17 Ru1 K1 115.53(12) . .
O1 K1 O2 61.75(16) . .
O1 K1 B5 99.99(14) . 2_576
O2 K1 B5 79.39(13) . 2_576
O1 K1 Ru1 111.96(11) . .
O2 K1 Ru1 102.54(11) . .
B5 K1 Ru1 144.81(10) 2_576 .
O1 K1 B3 110.98(14) . .
O2 K1 B3 134.16(13) . .
B5 K1 B3 142.24(11) 2_576 .
Ru1 K1 B3 34.40(7) . .
O1 K1 B4 127.48(14) . .
O2 K1 B4 162.06(13) . .
B5 K1 B4 110.90(11) 2_576 .
Ru1 K1 B4 60.41(7) . .
B3 K1 B4 32.01(10) . .
O1 K1 B4 120.38(13) . 2_576
O2 K1 B4 108.90(13) . 2_576
B5 K1 B4 30.42(11) 2_576 2_576
Ru1 K1 B4 126.92(7) . 2_576
B3 K1 B4 112.08(10) . 2_576
B4 K1 B4 80.48(11) . 2_576
O1 K1 B8 98.12(14) . .
O2 K1 B8 151.37(14) . .
B5 K1 B8 126.52(12) 2_576 .
Ru1 K1 B8 64.39(7) . .
B3 K1 B8 30.40(10) . .
B4 K1 B8 29.50(11) . .
B4 K1 B8 98.77(11) 2_576 .
O1 K1 B9 128.15(14) . 2_576
O2 K1 B9 88.17(14) . 2_576
B5 K1 B9 29.57(12) 2_576 2_576
Ru1 K1 B9 115.44(9) . 2_576
B3 K1 B9 119.82(11) . 2_576
B4 K1 B9 94.32(11) . 2_576
B4 K1 B9 29.20(11) 2_576 2_576
B8 K1 B9 120.31(11) . 2_576
C21 P1 C41 101.93(18) . .
C21 P1 C31 100.94(18) . .
C41 P1 C31 99.33(17) . .
C21 P1 Ru1 115.98(12) . .
C41 P1 Ru1 122.05(13) . .
C31 P1 Ru1 113.39(13) . .
C11 C1 C2 119.4(3) . .
C11 C1 B4 120.3(3) . .
C2 C1 B4 108.9(3) . .
C11 C1 B5 122.8(3) . .
C2 C1 B5 109.3(3) . .
B4 C1 B5 63.4(2) . .
C11 C1 B6 119.2(3) . .
C2 C1 B6 62.0(2) . .
B4 C1 B6 113.2(3) . .
B5 C1 B6 60.6(3) . .
C11 C1 B3 111.4(3) . .
C2 C1 B3 63.1(2) . .
B4 C1 B3 62.0(2) . .
B5 C1 B3 116.5(3) . .
B6 C1 B3 117.9(3) . .
C1 C2 B7 113.8(3) . .
C1 C2 B11 113.0(3) . .
B7 C2 B11 63.6(3) . .
C1 C2 B6 63.2(2) . .
B7 C2 B6 115.5(3) . .
B11 C2 B6 61.7(3) . .
C1 C2 B3 68.2(2) . .
B7 C2 B3 61.3(2) . .
B11 C2 B3 117.9(3) . .
B6 C2 B3 123.3(3) . .
C14 C11 C13 109.4(3) . .
C14 C11 C12 108.1(3) . .
C13 C11 C12 107.2(3) . .
C14 C11 C1 108.9(3) . .
C13 C11 C1 112.1(3) . .
C12 C11 C1 110.9(3) . .
C18 C14 C15 106.7(4) . .
C18 C14 C11 126.3(4) . .
C15 C14 C11 126.9(3) . .
C18 C14 Ru1 73.1(2) . .
C15 C14 Ru1 72.6(2) . .
C11 C14 Ru1 122.6(3) . .
C16 C15 C14 108.3(4) . .
C16 C15 Ru1 73.8(2) . .
C14 C15 Ru1 69.6(2) . .
C17 C16 C15 108.0(4) . .
C17 C16 Ru1 72.4(2) . .
C15 C16 Ru1 69.7(2) . .
C16 C17 C18 108.5(4) . .
C16 C17 Ru1 72.0(2) . .
C18 C17 Ru1 69.8(2) . .
C17 C18 C14 108.5(4) . .
C17 C18 Ru1 73.8(2) . .
C14 C18 Ru1 69.6(2) . .
C26 C21 C22 117.5(4) . .
C26 C21 P1 124.2(3) . .
C22 C21 P1 118.0(3) . .
C23 C22 C21 121.5(4) . .
C24 C23 C22 120.2(4) . .
C25 C24 C23 119.5(4) . .
C24 C25 C26 120.2(5) . .
C21 C26 C25 121.0(4) . .
C32 C31 C36 118.2(4) . .
C32 C31 P1 117.5(3) . .
C36 C31 P1 124.3(3) . .
C33 C32 C31 121.0(5) . .
C32 C33 C34 119.9(5) . .
C35 C34 C33 119.9(5) . .
C34 C35 C36 120.6(5) . .
C35 C36 C31 120.4(5) . .
C42 C41 C46 117.9(4) . .
C42 C41 P1 120.8(3) . .
C46 C41 P1 121.4(3) . .
C41 C42 C43 121.3(4) . .
C44 C43 C42 119.9(4) . .
C43 C44 C45 120.0(4) . .
C44 C45 C46 119.8(4) . .
C45 C46 C41 121.1(4) . .
O1 C52 C53 118.0(7) . .
O2 C53 C52 117.0(7) . .
B8 B3 B7 58.0(2) . .
B8 B3 B4 56.8(2) . .
B7 B3 B4 98.3(3) . .
B8 B3 C2 94.5(3) . .
B7 B3 C2 53.8(2) . .
B4 B3 C2 89.3(3) . .
B8 B3 C1 94.0(3) . .
B7 B3 C1 92.5(3) . .
B4 B3 C1 51.29(19) . .
C2 B3 C1 48.76(18) . .
B8 B3 Ru1 146.6(3) . .
B7 B3 Ru1 138.5(3) . .
B4 B3 Ru1 123.2(3) . .
C2 B3 Ru1 118.6(2) . .
C1 B3 Ru1 110.7(2) . .
B8 B3 K1 76.7(2) . .
B7 B3 K1 127.5(2) . .
B4 B3 K1 74.36(18) . .
C2 B3 K1 163.7(2) . .
C1 B3 K1 117.3(2) . .
Ru1 B3 K1 72.10(12) . .
C1 B4 B8 107.3(3) . .
C1 B4 B9 106.4(3) . .
B8 B4 B9 60.4(3) . .
C1 B4 B5 59.5(2) . .
B8 B4 B5 108.7(3) . .
B9 B4 B5 59.7(3) . .
C1 B4 B3 66.8(2) . .
B8 B4 B3 59.4(2) . .
B9 B4 B3 112.4(3) . .
B5 B4 B3 117.2(3) . .
C1 B4 K1 128.7(2) . .
B8 B4 K1 76.9(2) . .
B9 B4 K1 118.3(2) . .
B5 B4 K1 169.1(3) . .
B3 B4 K1 73.63(18) . .
C1 B4 K1 113.4(2) . 2_576
B8 B4 K1 128.6(2) . 2_576
B9 B4 K1 78.6(2) . 2_576
B5 B4 K1 69.6(2) . 2_576
B3 B4 K1 168.8(3) . 2_576
K1 B4 K1 99.52(11) . 2_576
C1 B5 B6 60.5(2) . .
C1 B5 B10 106.3(3) . .
B6 B5 B10 60.3(3) . .
C1 B5 B9 104.7(3) . .
B6 B5 B9 108.9(4) . .
B10 B5 B9 60.6(3) . .
C1 B5 B4 57.1(2) . .
B6 B5 B4 107.9(3) . .
B10 B5 B4 108.1(4) . .
B9 B5 B4 60.0(3) . .
C1 B5 K1 119.5(3) . 2_576
B6 B5 K1 167.3(3) . 2_576
B10 B5 K1 127.8(3) . 2_576
B9 B5 K1 83.7(2) . 2_576
B4 B5 K1 79.9(2) . 2_576
C2 B6 C1 54.8(2) . .
C2 B6 B11 58.3(3) . .
C1 B6 B11 103.4(3) . .
C2 B6 B5 102.2(3) . .
C1 B6 B5 58.9(2) . .
B11 B6 B5 107.8(4) . .
C2 B6 B10 103.9(4) . .
C1 B6 B10 105.3(3) . .
B11 B6 B10 60.4(3) . .
B5 B6 B10 60.4(3) . .
C2 B7 B8 104.0(3) . .
C2 B7 B12 104.1(3) . .
B8 B7 B12 60.3(3) . .
C2 B7 B11 58.5(3) . .
B8 B7 B11 108.1(3) . .
B12 B7 B11 59.9(3) . .
C2 B7 B3 64.9(2) . .
B8 B7 B3 60.5(2) . .
B12 B7 B3 113.5(3) . .
B11 B7 B3 116.6(3) . .
B4 B8 B7 105.9(3) . .
B4 B8 B12 107.0(3) . .
B7 B8 B12 60.2(3) . .
B4 B8 B9 60.1(3) . .
B7 B8 B9 107.5(3) . .
B12 B8 B9 59.7(3) . .
B4 B8 B3 63.9(2) . .
B7 B8 B3 61.6(2) . .
B12 B8 B3 114.4(3) . .
B9 B8 B3 115.9(3) . .
B4 B8 K1 73.6(2) . .
B7 B8 K1 127.2(2) . .
B12 B8 K1 172.5(3) . .
B9 B8 K1 115.8(3) . .
B3 B8 K1 72.86(19) . .
B12 B9 B4 106.8(3) . .
B12 B9 B8 60.1(3) . .
B4 B9 B8 59.5(3) . .
B12 B9 B5 107.5(3) . .
B4 B9 B5 60.3(3) . .
B8 B9 B5 108.4(3) . .
B12 B9 B10 60.1(3) . .
B4 B9 B10 107.6(3) . .
B8 B9 B10 108.7(3) . .
B5 B9 B10 59.6(3) . .
B12 B9 K1 174.0(3) . 2_576
B4 B9 K1 72.2(2) . 2_576
B8 B9 K1 122.5(3) . 2_576
B5 B9 K1 66.8(2) . 2_576
B10 B9 K1 114.3(3) . 2_576
B6 B10 B11 59.5(3) . .
B6 B10 B5 59.3(3) . .
B11 B10 B5 106.2(4) . .
B6 B10 B12 108.0(4) . .
B11 B10 B12 60.1(3) . .
B5 B10 B12 107.3(3) . .
B6 B10 B9 107.5(3) . .
B11 B10 B9 107.0(3) . .
B5 B10 B9 59.8(3) . .
B12 B10 B9 59.7(3) . .
C2 B11 B6 60.0(3) . .
C2 B11 B10 105.0(4) . .
B6 B11 B10 60.1(3) . .
C2 B11 B12 103.7(3) . .
B6 B11 B12 108.7(4) . .
B10 B11 B12 60.3(3) . .
C2 B11 B7 57.9(2) . .
B6 B11 B7 109.3(3) . .
B10 B11 B7 108.7(3) . .
B12 B11 B7 59.9(3) . .
B9 B12 B7 107.4(3) . .
B9 B12 B11 107.1(4) . .
B7 B12 B11 60.1(3) . .
B9 B12 B8 60.2(3) . .
B7 B12 B8 59.6(3) . .
B11 B12 B8 107.7(3) . .
B9 B12 B10 60.3(3) . .
B7 B12 B10 108.3(4) . .
B11 B12 B10 59.6(3) . .
B8 B12 B10 108.9(4) . .
C52 O1 C51 118.3(6) . .
C52 O1 K1 115.8(5) . .
C51 O1 K1 125.6(4) . .
C53 O2 C54 118.6(6) . .
C53 O2 K1 109.3(4) . .
C54 O2 K1 119.4(4) . .

loop_
_geom_bond_atom_site_label_1
_geom_bond_atom_site_label_2
_geom_bond_distance
_geom_bond_site_symmetry_2
Ru1 H1 1.56(4) .
Ru1 B3 2.017(4) .
Ru1 C14 2.194(4) .
Ru1 C15 2.235(4) .
Ru1 P1 2.2339(11) .
Ru1 C18 2.241(4) .
Ru1 C16 2.288(4) .
Ru1 C17 2.293(4) .
Ru1 K1 3.3972(10) .
K1 O1 2.692(4) .
K1 O2 2.712(4) .
K1 B5 3.297(5) 2_576
K1 B3 3.423(4) .
K1 B4 3.436(4) .
K1 B4 3.463(4) 2_576
K1 B8 3.487(5) .
K1 B9 3.566(5) 2_576
P1 C21 1.850(4) .
P1 C41 1.854(4) .
P1 C31 1.855(4) .
C1 C11 1.562(5) .
C1 C2 1.595(5) .
C1 B4 1.672(5) .
C1 B5 1.715(6) .
C1 B6 1.743(6) .
C1 B3 1.969(6) .
C2 B7 1.684(6) .
C2 B11 1.694(6) .
C2 B6 1.725(6) .
C2 B3 1.891(5) .
C11 C14 1.531(6) .
C11 C13 1.535(5) .
C11 C12 1.542(5) .
C14 C18 1.419(5) .
C14 C15 1.437(5) .
C15 C16 1.419(6) .
C16 C17 1.402(6) .
C17 C18 1.419(6) .
C21 C26 1.372(6) .
C21 C22 1.394(5) .
C22 C23 1.373(6) .
C23 C24 1.371(7) .
C24 C25 1.369(7) .
C25 C26 1.394(6) .
C31 C32 1.387(6) .
C31 C36 1.397(6) .
C32 C33 1.380(6) .
C33 C34 1.381(7) .
C34 C35 1.371(7) .
C35 C36 1.379(6) .
C41 C42 1.376(5) .
C41 C46 1.391(5) .
C42 C43 1.391(6) .
C43 C44 1.369(6) .
C44 C45 1.378(6) .
C45 C46 1.385(6) .
C51 O1 1.366(8) .
C52 O1 1.358(9) .
C52 C53 1.407(10) .
C53 O2 1.351(8) .
C54 O2 1.393(8) .
B3 B8 1.813(6) .
B3 B7 1.832(6) .
B3 B4 1.891(6) .
B4 B8 1.763(7) .
B4 B9 1.775(7) .
B4 B5 1.781(6) .
B4 K1 3.463(4) 2_576
B5 B6 1.746(7) .
B5 B10 1.767(7) .
B5 B9 1.770(7) .
B5 K1 3.297(5) 2_576
B6 B11 1.753(7) .
B6 B10 1.764(7) .
B7 B8 1.766(6) .
B7 B12 1.777(7) .
B7 B11 1.780(7) .
B8 B12 1.779(7) .
B8 B9 1.781(7) .
B9 B12 1.773(7) .
B9 B10 1.784(7) .
B9 K1 3.566(5) 2_576
B10 B11 1.768(7) .
B10 B12 1.781(8) .
B11 B12 1.776(7) .
